data_4324912
loop_
_publ_author_name
'Shangfeng Yang'
'Chuanbao Chen'
'Mingzhi Jiao'
'Nadezhda B. Tamm'
'Maria A. Lanskikh'
'Erhard Kemnitz'
'Sergey I. Troyanov'

_publ_contact_author
;
    Prof. S. I. Troyanov
    Chemistry Department
    Moscow State University
    Leninskie Gory
    119991 Moscow
    Russia
;
_publ_contact_author_email stroyano@thermo.chem.msu.ru
_publ_contact_author_fax '+007 095 9391240'
_publ_contact_author_phone '+007 095 9395396'
_publ_section_title
;
 Synthesis, Isolation, and Addition Patterns of Trifluoromethylated D5h
 and Ih Isomers of Sc3N@C80: Sc3N@D5h-C80(CF3)18 and Sc3N@Ih-C80(CF3)14
;
_journal_name_full 'Inorganic Chemistry'
_journal_page_first 3766
_journal_page_last 3771
_journal_paper_doi 10.1021/ic200174u
_journal_volume 50
_journal_year 2011
_chemical_formula_sum 'C102.5 H10.63 F42 N Sc3'
_chemical_formula_weight 2188.63
_chemical_name_systematic
; 
 ? 
;
_space_group_IT_number 2
_symmetry_cell_setting triclinic
_symmetry_space_group_name_Hall '-P 1'
_symmetry_space_group_name_H-M 'P -1'
_atom_sites_solution_hydrogens nodef
_atom_sites_solution_primary direct
_atom_sites_solution_secondary difmap
_audit_creation_method SHELXL-97
_cell_angle_alpha 73.400(8)
_cell_angle_beta 71.428(8)
_cell_angle_gamma 72.044(9)
_cell_formula_units_Z 2
_cell_length_a 13.5691(6)
_cell_length_b 15.4401(6)
_cell_length_c 18.5318(9)
_cell_measurement_reflns_used 25000
_cell_measurement_temperature 100(2)
_cell_measurement_theta_max 32
_cell_measurement_theta_min 5
_cell_volume 3424.6(3)
_computing_cell_refinement XDS
_computing_data_collection XDS
_computing_data_reduction XDS
_computing_structure_refinement 'SHELXL-97 (Sheldrick, 1997)'
_computing_structure_solution 'SHELXS-97 (Sheldrick, 1990)'
_diffrn_ambient_temperature 100(2)
_diffrn_measured_fraction_theta_full 0.818
_diffrn_measured_fraction_theta_max 0.692
_diffrn_measurement_device_type MAR225
_diffrn_measurement_method CCD
_diffrn_radiation_monochromator Cu(113)
_diffrn_radiation_source 'BL14.2, PSF, BESSY, Berlin, Germany'
_diffrn_radiation_type synchrotron
_diffrn_radiation_wavelength 0.90500
_diffrn_reflns_av_R_equivalents 0.0684
_diffrn_reflns_av_sigmaI/netI 0.0616
_diffrn_reflns_limit_h_max 14
_diffrn_reflns_limit_h_min -14
_diffrn_reflns_limit_k_max 18
_diffrn_reflns_limit_k_min -18
_diffrn_reflns_limit_l_max 23
_diffrn_reflns_limit_l_min -23
_diffrn_reflns_number 41016
_diffrn_reflns_theta_full 32.60
_diffrn_reflns_theta_max 36.54
_diffrn_reflns_theta_min 2.08
_exptl_absorpt_coefficient_mu 0.902
_exptl_absorpt_correction_type none
_exptl_crystal_colour orange
_exptl_crystal_density_diffrn 2.122
_exptl_crystal_description plate
_exptl_crystal_F_000 2147
_exptl_crystal_size_max 0.04
_exptl_crystal_size_mid 0.03
_exptl_crystal_size_min 0.01
_refine_diff_density_max 0.916
_refine_diff_density_min -0.644
_refine_diff_density_rms 0.127
_refine_ls_extinction_method none
_refine_ls_goodness_of_fit_ref 1.018
_refine_ls_matrix_type full
_refine_ls_number_parameters 1333
_refine_ls_number_reflns 11299
_refine_ls_number_restraints 0
_refine_ls_restrained_S_all 1.018
_refine_ls_R_factor_all 0.1279
_refine_ls_R_factor_gt 0.0881
_refine_ls_shift/su_max 0.022
_refine_ls_shift/su_mean 0.000
_refine_ls_structure_factor_coef Fsqd
_refine_ls_weighting_details 'calc w=1/[\s^2^(Fo^2^)+(0.0500P)^2^+42.0000P] where P=(Fo^2^+2Fc^2^)/3'
_refine_ls_weighting_scheme calc
_refine_ls_wR_factor_gt 0.2153
_refine_ls_wR_factor_ref 0.2323
_reflns_number_gt 8321
_reflns_number_total 11299
_reflns_threshold_expression >2sigma(I)
_cod_data_source_file ic200174u_si_002_3.cif
_cod_data_source_block 14-IVxyl
_cod_original_formula_sum 'C102.50 H10.63 F42 N Sc3'
_cod_database_code 4324912

loop_
_symmetry_equiv_pos_as_xyz
'x, y, z'
'-x, -y, -z'

loop_
_atom_site_label
_atom_site_type_symbol
_atom_site_fract_x
_atom_site_fract_y
_atom_site_fract_z
_atom_site_U_iso_or_equiv
_atom_site_adp_type
_atom_site_occupancy
_atom_site_symmetry_multiplicity
_atom_site_calc_flag
_atom_site_refinement_flags
Sc1 Sc 0.64806(12) 0.32681(9) 0.36048(7) 0.0268(3) Uani 1 1 d .
Sc2 Sc 0.76963(13) 0.26230(9) 0.16471(7) 0.0306(4) Uani 1 1 d .
Sc3 Sc 0.91417(12) 0.29611(9) 0.25661(7) 0.0285(3) Uani 1 1 d .
N N 0.7639(5) 0.2981(4) 0.2641(3) 0.0262(13) Uani 1 1 d .
F1 F 0.5729(4) 0.7265(3) 0.0802(2) 0.0372(11) Uani 1 1 d .
F2 F 0.4411(4) 0.6651(3) 0.1017(3) 0.0406(11) Uani 1 1 d .
F3 F 0.4512(4) 0.7287(3) 0.1874(2) 0.0395(11) Uani 1 1 d .
F4 F 0.6235(5) 0.7588(3) 0.2037(3) 0.0495(13) Uani 1 1 d .
F5 F 0.5698(5) 0.7178(3) 0.3278(3) 0.0543(14) Uani 1 1 d .
F6 F 0.7328(5) 0.7208(3) 0.2735(3) 0.0570(15) Uani 1 1 d .
F7 F 0.7614(4) 0.5416(3) -0.0848(2) 0.0378(11) Uani 1 1 d .
F8 F 0.6220(4) 0.4907(3) -0.0621(2) 0.0353(10) Uani 1 1 d .
F9 F 0.6081(4) 0.6139(3) -0.0246(2) 0.0393(11) Uani 1 1 d .
F10 F 0.3193(4) 0.6288(3) 0.2782(3) 0.0462(12) Uani 1 1 d .
F11 F 0.3040(4) 0.5671(4) 0.3995(2) 0.0457(12) Uani 1 1 d .
F12 F 0.2432(4) 0.5155(3) 0.3306(3) 0.0488(12) Uani 1 1 d .
F13 F 1.0780(7) 0.5678(5) 0.2172(6) 0.048(3) Uani 0.64(2) 1 d P
F13A F 0.9107(15) 0.6877(10) 0.2036(16) 0.057(6) Uani 0.36(2) 1 d P
F14 F 0.9402(10) 0.6504(7) 0.2807(4) 0.044(3) Uani 0.64(2) 1 d P
F14A F 1.0517(13) 0.5915(10) 0.1606(10) 0.051(7) Uani 0.36(2) 1 d P
F15 F 0.9604(12) 0.6631(8) 0.1594(7) 0.058(5) Uani 0.64(2) 1 d P
F15A F 1.017(2) 0.5999(16) 0.2756(10) 0.063(8) Uani 0.36(2) 1 d P
F16 F 0.2400(4) 0.3726(3) 0.2909(3) 0.0412(11) Uani 1 1 d .
F17 F 0.2433(4) 0.3358(4) 0.4122(3) 0.0481(13) Uani 1 1 d .
F18 F 0.2871(4) 0.2297(3) 0.3463(3) 0.0443(12) Uani 1 1 d .
F19 F 0.9311(6) 0.4281(4) 0.4978(3) 0.0618(17) Uani 1 1 d .
F20 F 1.0122(5) 0.5018(5) 0.3926(3) 0.073(2) Uani 1 1 d .
F21 F 0.8506(6) 0.5608(4) 0.4454(4) 0.0668(18) Uani 1 1 d .
F22 F 1.1566(4) 0.2560(3) -0.0466(2) 0.0460(12) Uani 1 1 d .
F23 F 1.2343(4) 0.2789(3) 0.0289(3) 0.0479(13) Uani 1 1 d .
F24 F 1.2182(4) 0.1410(3) 0.0382(3) 0.0513(14) Uani 1 1 d .
F25 F 0.4726(4) 0.2013(3) 0.0886(2) 0.0425(12) Uani 1 1 d .
F26 F 0.4332(5) 0.1049(3) 0.1981(3) 0.0506(14) Uani 1 1 d .
F27 F 0.3496(4) 0.2486(3) 0.1861(3) 0.0430(11) Uani 1 1 d .
F28 F 0.8063(4) 0.1020(3) 0.6259(2) 0.0458(12) Uani 1 1 d .
F29 F 0.8119(4) 0.2409(3) 0.6220(2) 0.0415(11) Uani 1 1 d .
F30 F 0.6611(4) 0.2090(4) 0.6452(2) 0.0537(14) Uani 1 1 d .
F31 F 0.9976(4) 0.1425(3) 0.5529(2) 0.0400(11) Uani 1 1 d .
F32 F 1.1254(4) 0.1406(3) 0.4491(3) 0.0444(12) Uani 1 1 d .
F33 F 1.0625(4) 0.2636(3) 0.4979(3) 0.0447(12) Uani 1 1 d .
F34 F 0.5844(4) -0.0458(3) 0.2373(3) 0.0463(12) Uani 1 1 d .
F35 F 0.6367(5) 0.0153(3) 0.1158(3) 0.0531(14) Uani 1 1 d .
F36 F 0.7500(4) -0.0805(3) 0.1777(3) 0.0473(12) Uani 1 1 d .
F37 F 0.6342(5) 0.0530(5) 0.6139(3) 0.070(2) Uani 1 1 d .
F38 F 0.4933(4) 0.0717(3) 0.5785(3) 0.0485(13) Uani 1 1 d .
F39 F 0.6239(5) -0.0430(3) 0.5551(3) 0.0590(15) Uani 1 1 d .
F40 F 0.7261(5) -0.1297(3) 0.4509(3) 0.0503(14) Uani 1 1 d .
F41 F 0.8735(5) -0.1519(3) 0.3607(3) 0.0503(13) Uani 1 1 d .
F42 F 0.7213(4) -0.1273(3) 0.3364(3) 0.0429(12) Uani 1 1 d .
C1 C 0.5749(6) 0.5805(4) 0.1732(4) 0.0241(15) Uani 1 1 d .
C2 C 0.5740(6) 0.5736(4) 0.2572(4) 0.0248(15) Uani 1 1 d .
C3 C 0.6727(6) 0.5981(4) 0.2603(4) 0.0263(15) Uani 1 1 d .
C4 C 0.7504(6) 0.5760(4) 0.1850(3) 0.0255(16) Uani 1 1 d .
C5 C 0.6952(6) 0.5643(4) 0.1364(3) 0.0251(15) Uani 1 1 d .
C6 C 0.7512(6) 0.5130(4) 0.0782(3) 0.0224(15) Uani 1 1 d .
C7 C 0.6914(6) 0.4700(5) 0.0457(3) 0.0252(15) Uani 1 1 d .
C8 C 0.5902(6) 0.4531(4) 0.1070(3) 0.0209(13) Uani 1 1 d .
C9 C 0.5365(6) 0.5006(4) 0.1666(3) 0.0225(14) Uani 1 1 d .
C10 C 0.4663(6) 0.4573(4) 0.2312(4) 0.0238(14) Uani 1 1 d .
C11 C 0.4349(6) 0.4802(5) 0.3109(4) 0.0266(15) Uani 1 1 d .
C12 C 0.5170(6) 0.5213(5) 0.3191(4) 0.0281(16) Uani 1 1 d .
C13 C 0.5524(6) 0.4831(5) 0.3910(4) 0.0274(16) Uani 1 1 d .
C14 C 0.6526(6) 0.4905(5) 0.3925(4) 0.0270(16) Uani 1 1 d .
C15 C 0.7226(6) 0.5376(4) 0.3271(4) 0.0237(15) Uani 1 1 d .
C16 C 0.8272(7) 0.5140(4) 0.3209(4) 0.0256(17) Uani 1 1 d .
C17 C 0.9124(6) 0.5245(4) 0.2422(4) 0.0267(16) Uani 1 1 d .
C18 C 0.8592(6) 0.5384(4) 0.1771(4) 0.0236(15) Uani 1 1 d .
C19 C 0.9137(5) 0.4882(4) 0.1190(3) 0.0207(14) Uani 1 1 d .
C20 C 0.8612(6) 0.4770(4) 0.0686(3) 0.0225(15) Uani 1 1 d .
C21 C 0.9211(6) 0.3928(5) 0.0400(3) 0.0255(15) Uani 1 1 d .
C22 C 0.8619(6) 0.3370(5) 0.0268(3) 0.0268(16) Uani 1 1 d .
C23 C 0.7509(6) 0.3714(5) 0.0344(3) 0.0277(16) Uani 1 1 d .
C24 C 0.6763(6) 0.3132(5) 0.0633(4) 0.0272(16) Uani 1 1 d .
C25 C 0.5819(6) 0.3621(5) 0.1126(4) 0.0249(15) Uani 1 1 d .
C26 C 0.5150(6) 0.3185(5) 0.1777(4) 0.0251(15) Uani 1 1 d .
C27 C 0.4571(5) 0.3675(4) 0.2361(3) 0.0228(14) Uani 1 1 d .
C28 C 0.4135(6) 0.3205(5) 0.3201(4) 0.0270(15) Uani 1 1 d .
C29 C 0.4380(6) 0.3824(5) 0.3618(4) 0.0289(16) Uani 1 1 d .
C30 C 0.4712(6) 0.3483(5) 0.4310(4) 0.0292(16) Uani 1 1 d .
C31 C 0.5240(6) 0.4046(5) 0.4495(3) 0.0257(15) Uani 1 1 d .
C32 C 0.6149(6) 0.3603(5) 0.4834(3) 0.0291(16) Uani 1 1 d .
C33 C 0.6921(6) 0.4141(5) 0.4486(4) 0.0266(16) Uani 1 1 d .
C34 C 0.8053(6) 0.3769(5) 0.4402(4) 0.0267(16) Uani 1 1 d .
C35 C 0.8788(6) 0.4382(5) 0.3833(4) 0.0278(16) Uani 1 1 d .
C36 C 0.9696(6) 0.3794(5) 0.3316(4) 0.0266(15) Uani 1 1 d .
C37 C 0.9915(6) 0.4276(4) 0.2529(4) 0.0255(15) Uani 1 1 d .
C38 C 1.0461(6) 0.3807(4) 0.1907(4) 0.0251(15) Uani 1 1 d .
C39 C 1.0059(6) 0.4107(4) 0.1231(4) 0.0252(15) Uani 1 1 d .
C40 C 1.0078(6) 0.3531(5) 0.0743(4) 0.0290(16) Uani 1 1 d .
C41 C 1.0626(6) 0.2500(5) 0.0860(4) 0.0278(15) Uani 1 1 d .
C42 C 0.9830(7) 0.2002(5) 0.0838(4) 0.0339(18) Uani 1 1 d .
C43 C 0.8986(6) 0.2377(5) 0.0456(4) 0.0277(16) Uani 1 1 d .
C44 C 0.8256(7) 0.1755(5) 0.0731(4) 0.0291(16) Uani 1 1 d .
C45 C 0.7099(7) 0.2128(5) 0.0865(4) 0.0287(16) Uani 1 1 d .
C46 C 0.6460(6) 0.1687(4) 0.1537(4) 0.0283(16) Uani 1 1 d .
C47 C 0.5313(6) 0.2134(5) 0.1919(4) 0.0272(15) Uani 1 1 d .
C48 C 0.5305(6) 0.1716(5) 0.2777(4) 0.0264(15) Uani 1 1 d .
C49 C 0.4828(6) 0.2223(5) 0.3356(4) 0.0279(16) Uani 1 1 d .
C50 C 0.5180(6) 0.1889(5) 0.4041(4) 0.0300(16) Uani 1 1 d .
C51 C 0.5085(6) 0.2502(5) 0.4546(4) 0.0290(16) Uani 1 1 d .
C52 C 0.5974(7) 0.2090(5) 0.4888(4) 0.0320(17) Uani 1 1 d .
C53 C 0.6542(6) 0.2622(5) 0.5014(4) 0.0287(16) Uani 1 1 d .
C54 C 0.7678(6) 0.2190(5) 0.5138(4) 0.0274(16) Uani 1 1 d .
C55 C 0.8439(6) 0.2854(5) 0.4691(4) 0.0282(16) Uani 1 1 d .
C56 C 0.9548(6) 0.2300(5) 0.4339(4) 0.0284(16) Uani 1 1 d .
C57 C 1.0074(6) 0.2827(5) 0.3538(4) 0.0275(15) Uani 1 1 d .
C58 C 1.0710(6) 0.2320(5) 0.2935(4) 0.0272(15) Uani 1 1 d .
C59 C 1.0919(6) 0.2797(5) 0.2110(4) 0.0270(15) Uani 1 1 d .
C60 C 1.0810(6) 0.2219(5) 0.1686(4) 0.0275(15) Uani 1 1 d .
C61 C 1.0559(7) 0.1402(4) 0.2209(4) 0.0304(16) Uani 1 1 d .
C62 C 0.9985(6) 0.0843(5) 0.2071(4) 0.0290(16) Uani 1 1 d .
C63 C 0.9610(7) 0.1184(5) 0.1390(4) 0.0329(18) Uani 1 1 d .
C64 C 0.8647(7) 0.1045(5) 0.1339(4) 0.0294(16) Uani 1 1 d .
C65 C 0.7978(6) 0.0585(5) 0.2023(4) 0.0301(17) Uani 1 1 d .
C66 C 0.6825(7) 0.0728(5) 0.2054(4) 0.0329(18) Uani 1 1 d .
C67 C 0.6138(7) 0.0933(5) 0.2857(4) 0.0313(17) Uani 1 1 d .
C68 C 0.6521(7) 0.0615(5) 0.3533(4) 0.0325(17) Uani 1 1 d .
C69 C 0.6000(6) 0.1094(5) 0.4128(4) 0.0275(16) Uani 1 1 d .
C70 C 0.6456(7) 0.1077(5) 0.4804(4) 0.0309(17) Uani 1 1 d .
C71 C 0.7655(6) 0.0860(4) 0.4539(4) 0.0266(16) Uani 1 1 d .
C72 C 0.8212(6) 0.1400(5) 0.4710(4) 0.0288(16) Uani 1 1 d .
C73 C 0.9237(7) 0.1461(5) 0.4261(4) 0.0334(18) Uani 1 1 d .
C74 C 0.9743(6) 0.1035(5) 0.3629(4) 0.0300(16) Uani 1 1 d .
C75 C 1.0503(6) 0.1451(5) 0.2979(4) 0.0295(16) Uani 1 1 d .
C76 C 0.9205(6) 0.0468(4) 0.3490(4) 0.0289(16) Uani 1 1 d .
C77 C 0.9330(6) 0.0364(5) 0.2714(4) 0.0304(16) Uani 1 1 d .
C78 C 0.8359(7) 0.0222(5) 0.2682(4) 0.0330(17) Uani 1 1 d .
C79 C 0.7654(7) 0.0028(4) 0.3505(4) 0.0309(17) Uani 1 1 d .
C80 C 0.8190(6) 0.0368(4) 0.3955(4) 0.0284(16) Uani 1 1 d .
C81 C 0.5079(6) 0.6767(4) 0.1352(4) 0.0273(15) Uani 1 1 d .
C82 C 0.6497(7) 0.7003(5) 0.2668(4) 0.0349(18) Uani 1 1 d .
C83 C 0.6693(6) 0.5313(5) -0.0325(4) 0.0275(16) Uani 1 1 d .
C84 C 0.3236(6) 0.5479(5) 0.3296(4) 0.0299(16) Uani 1 1 d .
C85 C 0.9716(7) 0.6034(5) 0.2241(4) 0.0320(18) Uani 1 1 d .
C86 C 0.2941(7) 0.3145(6) 0.3428(4) 0.0353(18) Uani 1 1 d .
C87 C 0.9185(7) 0.4830(5) 0.4305(4) 0.0350(18) Uani 1 1 d .
C88 C 1.1700(7) 0.2308(5) 0.0263(4) 0.0377(19) Uani 1 1 d .
C89 C 0.4456(7) 0.1915(5) 0.1663(4) 0.0336(18) Uani 1 1 d .
C90 C 0.7617(7) 0.1920(5) 0.6033(4) 0.0365(19) Uani 1 1 d .
C91 C 1.0370(8) 0.1946(5) 0.4848(4) 0.0382(19) Uani 1 1 d .
C92 C 0.6633(8) -0.0112(5) 0.1838(5) 0.040(2) Uani 1 1 d .
C93 C 0.5983(8) 0.0450(5) 0.5582(4) 0.038(2) Uani 1 1 d .
C94 C 0.7715(7) -0.1041(5) 0.3752(4) 0.0368(19) Uani 1 1 d .
C95 C 0.851(2) 0.0451(18) -0.0556(15) 0.077(7) Uiso 0.50 1 d P
C96 C 0.890(2) -0.0211(18) 0.0034(15) 0.079(7) Uiso 0.50 1 d P
C97 C 0.971(2) -0.0341(15) 0.0228(13) 0.135(7) Uiso 1 1 d .
C98 C 1.0056(18) -0.1056(14) 0.0904(11) 0.121(6) Uiso 1 1 d .
C99 C 1.090(3) -0.103(2) 0.1005(18) 0.093(8) Uiso 0.50 1 d P
C100 C 1.100(6) -0.186(5) 0.186(4) 0.20(2) Uiso 0.50 1 d P
C101 C 1.175(4) -0.152(3) 0.174(3) 0.27(2) Uiso 1 1 d .
C102 C 1.183(8) -0.247(6) 0.130(5) 0.26(3) Uiso 0.50 1 d P
C103 C 1.306(6) -0.141(5) 0.088(4) 0.39(3) Uiso 1 1 d .
C104 C 1.284(5) -0.059(4) 0.164(3) 0.34(3) Uiso 1 1 d .
C105 C 1.455(6) -0.024(5) 0.048(3) 0.39(3) Uiso 1 1 d .

loop_
_atom_site_aniso_label
_atom_site_aniso_U_11
_atom_site_aniso_U_22
_atom_site_aniso_U_33
_atom_site_aniso_U_23
_atom_site_aniso_U_13
_atom_site_aniso_U_12
Sc1 0.0277(9) 0.0305(7) 0.0179(6) 0.0061(5) -0.0039(5) -0.0131(5)
Sc2 0.0420(10) 0.0275(7) 0.0228(6) 0.0031(5) -0.0099(6) -0.0148(6)
Sc3 0.0291(9) 0.0315(7) 0.0232(6) 0.0044(5) -0.0065(5) -0.0140(6)
N 0.030(4) 0.029(3) 0.017(2) 0.004(2) -0.006(2) -0.012(2)
F1 0.041(3) 0.024(2) 0.034(2) 0.0145(16) -0.0065(19) -0.0132(18)
F2 0.042(3) 0.035(2) 0.044(2) 0.0102(18) -0.023(2) -0.012(2)
F3 0.043(3) 0.028(2) 0.038(2) -0.0023(17) -0.009(2) -0.0013(18)
F4 0.076(4) 0.024(2) 0.049(3) 0.0044(19) -0.029(3) -0.010(2)
F5 0.062(4) 0.040(3) 0.049(3) -0.016(2) 0.011(2) -0.016(2)
F6 0.070(4) 0.031(2) 0.086(4) -0.004(2) -0.042(3) -0.019(2)
F7 0.033(3) 0.053(3) 0.0221(19) 0.0109(17) -0.0049(17) -0.022(2)
F8 0.043(3) 0.041(2) 0.025(2) 0.0078(17) -0.0159(18) -0.021(2)
F9 0.050(3) 0.030(2) 0.031(2) 0.0100(17) -0.0166(19) -0.0070(19)
F10 0.038(3) 0.040(2) 0.041(2) 0.0112(19) -0.006(2) -0.004(2)
F11 0.036(3) 0.065(3) 0.028(2) -0.011(2) -0.0041(19) -0.004(2)
F12 0.025(3) 0.051(3) 0.064(3) -0.005(2) -0.008(2) -0.011(2)
F13 0.042(7) 0.039(4) 0.063(8) 0.002(4) -0.009(5) -0.026(4)
F13A 0.059(12) 0.027(7) 0.080(16) 0.003(8) -0.012(10) -0.021(7)
F14 0.052(8) 0.044(5) 0.044(4) -0.007(4) -0.002(4) -0.034(5)
F14A 0.036(11) 0.047(9) 0.064(12) -0.008(8) 0.016(8) -0.035(8)
F15 0.097(12) 0.048(6) 0.049(6) 0.031(5) -0.045(7) -0.053(8)
F15A 0.07(2) 0.075(14) 0.056(10) 0.014(10) -0.029(11) -0.047(15)
F16 0.029(3) 0.048(3) 0.045(3) 0.011(2) -0.018(2) -0.016(2)
F17 0.036(3) 0.068(3) 0.033(2) 0.002(2) 0.002(2) -0.026(2)
F18 0.035(3) 0.044(3) 0.053(3) 0.012(2) -0.014(2) -0.026(2)
F19 0.106(5) 0.058(3) 0.043(3) 0.015(2) -0.048(3) -0.043(3)
F20 0.063(5) 0.125(5) 0.060(3) -0.043(3) 0.011(3) -0.068(4)
F21 0.094(5) 0.049(3) 0.078(4) -0.029(3) -0.055(4) 0.004(3)
F22 0.046(3) 0.054(3) 0.024(2) 0.0000(19) -0.0009(19) -0.009(2)
F23 0.036(3) 0.054(3) 0.043(3) 0.004(2) 0.003(2) -0.021(2)
F24 0.046(3) 0.040(3) 0.045(3) 0.001(2) 0.004(2) -0.002(2)
F25 0.051(4) 0.048(3) 0.036(2) 0.0001(19) -0.023(2) -0.020(2)
F26 0.068(4) 0.037(2) 0.058(3) 0.017(2) -0.034(3) -0.034(2)
F27 0.040(3) 0.048(3) 0.047(3) 0.002(2) -0.020(2) -0.021(2)
F28 0.062(4) 0.045(3) 0.027(2) 0.0185(18) -0.017(2) -0.025(2)
F29 0.056(4) 0.042(2) 0.026(2) 0.0070(17) -0.017(2) -0.018(2)
F30 0.041(3) 0.087(4) 0.020(2) 0.011(2) -0.0044(19) -0.020(3)
F31 0.047(3) 0.043(2) 0.026(2) 0.0182(17) -0.0167(19) -0.022(2)
F32 0.029(3) 0.058(3) 0.037(2) 0.011(2) -0.015(2) -0.009(2)
F33 0.052(4) 0.048(3) 0.045(3) 0.016(2) -0.031(2) -0.032(2)
F34 0.055(4) 0.037(2) 0.055(3) 0.005(2) -0.020(2) -0.029(2)
F35 0.087(5) 0.041(3) 0.046(3) 0.002(2) -0.032(3) -0.029(3)
F36 0.056(4) 0.026(2) 0.062(3) -0.006(2) -0.017(2) -0.011(2)
F37 0.093(5) 0.103(4) 0.031(2) 0.032(3) -0.028(3) -0.075(4)
F38 0.037(3) 0.058(3) 0.037(2) 0.022(2) -0.004(2) -0.026(2)
F39 0.068(4) 0.044(3) 0.048(3) 0.022(2) -0.005(3) -0.028(3)
F40 0.079(4) 0.033(2) 0.038(2) 0.0201(19) -0.023(2) -0.028(2)
F41 0.051(4) 0.026(2) 0.075(3) 0.008(2) -0.035(3) -0.009(2)
F42 0.054(4) 0.029(2) 0.054(3) 0.0057(19) -0.027(2) -0.021(2)
C1 0.027(5) 0.019(3) 0.021(3) 0.005(2) -0.007(3) -0.005(3)
C2 0.029(5) 0.020(3) 0.022(3) 0.000(2) -0.007(3) -0.002(3)
C3 0.030(5) 0.023(3) 0.024(3) 0.005(2) -0.007(3) -0.013(3)
C4 0.036(5) 0.021(3) 0.019(3) 0.004(2) -0.003(3) -0.019(3)
C5 0.031(5) 0.020(3) 0.020(3) 0.010(2) -0.005(3) -0.014(3)
C6 0.028(5) 0.021(3) 0.017(3) 0.009(2) -0.008(2) -0.014(3)
C7 0.028(5) 0.030(3) 0.017(3) 0.007(2) -0.007(3) -0.015(3)
C8 0.020(4) 0.025(3) 0.020(3) 0.004(2) -0.011(2) -0.009(3)
C9 0.022(4) 0.022(3) 0.020(3) 0.006(2) -0.008(2) -0.009(3)
C10 0.015(4) 0.026(3) 0.025(3) 0.004(2) -0.006(3) -0.004(3)
C11 0.019(5) 0.032(3) 0.023(3) 0.007(3) -0.006(3) -0.010(3)
C12 0.022(5) 0.028(3) 0.027(3) 0.002(3) -0.003(3) -0.006(3)
C13 0.024(5) 0.031(3) 0.022(3) -0.003(3) -0.002(3) -0.007(3)
C14 0.029(5) 0.029(3) 0.022(3) 0.000(3) -0.009(3) -0.007(3)
C15 0.026(5) 0.024(3) 0.023(3) 0.001(2) -0.008(3) -0.013(3)
C16 0.041(6) 0.019(3) 0.021(3) 0.000(2) -0.010(3) -0.014(3)
C17 0.037(5) 0.022(3) 0.019(3) 0.002(2) -0.005(3) -0.013(3)
C18 0.028(5) 0.020(3) 0.024(3) 0.007(2) -0.010(3) -0.015(3)
C19 0.013(4) 0.025(3) 0.021(3) 0.010(2) -0.007(2) -0.010(2)
C20 0.026(5) 0.023(3) 0.019(3) 0.008(2) -0.006(2) -0.017(3)
C21 0.024(5) 0.035(4) 0.017(3) 0.002(2) -0.003(3) -0.014(3)
C22 0.031(5) 0.033(3) 0.011(3) 0.004(2) 0.000(2) -0.013(3)
C23 0.036(5) 0.028(3) 0.014(3) 0.004(2) -0.007(3) -0.008(3)
C24 0.034(5) 0.029(3) 0.020(3) -0.003(2) -0.007(3) -0.012(3)
C25 0.025(5) 0.029(3) 0.024(3) 0.006(2) -0.014(3) -0.013(3)
C26 0.023(4) 0.031(3) 0.021(3) 0.006(2) -0.007(3) -0.014(3)
C27 0.011(4) 0.032(3) 0.021(3) 0.008(2) -0.009(2) -0.008(3)
C28 0.023(5) 0.033(3) 0.021(3) 0.008(3) -0.004(3) -0.015(3)
C29 0.023(5) 0.034(4) 0.026(3) 0.004(3) -0.001(3) -0.017(3)
C30 0.026(5) 0.033(4) 0.020(3) 0.006(3) 0.003(3) -0.014(3)
C31 0.025(4) 0.035(4) 0.014(3) -0.001(2) 0.000(2) -0.013(3)
C32 0.038(5) 0.033(4) 0.014(3) 0.000(2) -0.003(3) -0.013(3)
C33 0.032(5) 0.031(3) 0.017(3) 0.001(2) -0.006(3) -0.014(3)
C34 0.033(5) 0.031(3) 0.018(3) 0.003(2) -0.010(3) -0.013(3)
C35 0.033(5) 0.029(3) 0.024(3) 0.004(3) -0.010(3) -0.016(3)
C36 0.023(5) 0.031(3) 0.028(3) 0.008(3) -0.013(3) -0.015(3)
C37 0.022(4) 0.026(3) 0.025(3) 0.008(3) -0.007(3) -0.012(3)
C38 0.020(4) 0.026(3) 0.024(3) 0.005(2) -0.003(3) -0.011(3)
C39 0.018(4) 0.028(3) 0.025(3) 0.006(2) -0.001(3) -0.015(3)
C40 0.031(5) 0.027(3) 0.020(3) 0.009(2) 0.001(3) -0.015(3)
C41 0.025(5) 0.031(3) 0.024(3) 0.004(3) -0.007(3) -0.010(3)
C42 0.043(5) 0.027(3) 0.023(3) -0.002(3) 0.001(3) -0.009(3)
C43 0.032(5) 0.032(3) 0.017(3) -0.004(3) -0.001(3) -0.010(3)
C44 0.035(5) 0.029(3) 0.024(3) -0.004(3) -0.008(3) -0.010(3)
C45 0.034(5) 0.027(3) 0.029(3) -0.001(3) -0.015(3) -0.010(3)
C46 0.037(5) 0.022(3) 0.028(3) 0.003(3) -0.012(3) -0.011(3)
C47 0.026(5) 0.029(3) 0.028(3) 0.005(3) -0.011(3) -0.015(3)
C48 0.027(5) 0.026(3) 0.031(3) 0.005(3) -0.009(3) -0.020(3)
C49 0.029(5) 0.029(3) 0.027(3) 0.007(3) -0.006(3) -0.023(3)
C50 0.027(5) 0.033(4) 0.028(3) 0.013(3) -0.008(3) -0.021(3)
C51 0.027(5) 0.037(4) 0.018(3) 0.010(3) -0.002(3) -0.018(3)
C52 0.039(5) 0.036(4) 0.018(3) 0.011(3) -0.003(3) -0.023(3)
C53 0.031(5) 0.037(4) 0.016(3) 0.006(3) -0.002(3) -0.018(3)
C54 0.029(5) 0.031(3) 0.019(3) 0.010(2) -0.007(3) -0.016(3)
C55 0.035(5) 0.033(4) 0.018(3) 0.006(3) -0.011(3) -0.016(3)
C56 0.026(5) 0.037(4) 0.023(3) 0.012(3) -0.013(3) -0.019(3)
C57 0.030(5) 0.030(3) 0.023(3) 0.008(3) -0.009(3) -0.017(3)
C58 0.024(5) 0.028(3) 0.027(3) 0.011(3) -0.011(3) -0.013(3)
C59 0.023(4) 0.030(3) 0.022(3) 0.008(3) -0.005(3) -0.012(3)
C60 0.027(5) 0.027(3) 0.022(3) 0.006(3) -0.006(3) -0.008(3)
C61 0.035(5) 0.021(3) 0.030(4) 0.002(3) -0.009(3) -0.006(3)
C62 0.026(5) 0.023(3) 0.035(4) 0.001(3) -0.011(3) -0.006(3)
C63 0.038(5) 0.027(3) 0.029(4) -0.006(3) -0.001(3) -0.008(3)
C64 0.033(5) 0.026(3) 0.031(4) -0.004(3) -0.012(3) -0.008(3)
C65 0.036(5) 0.024(3) 0.028(3) 0.004(3) -0.009(3) -0.012(3)
C66 0.038(6) 0.025(3) 0.035(4) 0.007(3) -0.015(3) -0.013(3)
C67 0.038(5) 0.027(3) 0.031(4) 0.009(3) -0.010(3) -0.025(3)
C68 0.039(5) 0.022(3) 0.039(4) 0.013(3) -0.018(3) -0.020(3)
C69 0.031(5) 0.028(3) 0.022(3) 0.012(3) -0.009(3) -0.019(3)
C70 0.036(5) 0.031(4) 0.023(3) 0.013(3) -0.009(3) -0.021(3)
C71 0.029(5) 0.026(3) 0.024(3) 0.016(3) -0.013(3) -0.018(3)
C72 0.036(5) 0.028(3) 0.018(3) 0.016(2) -0.010(3) -0.018(3)
C73 0.043(6) 0.031(4) 0.024(3) 0.013(3) -0.015(3) -0.019(3)
C74 0.027(5) 0.026(3) 0.032(4) 0.011(3) -0.015(3) -0.009(3)
C75 0.026(5) 0.026(3) 0.034(4) 0.004(3) -0.016(3) -0.003(3)
C76 0.036(5) 0.019(3) 0.028(3) 0.007(2) -0.013(3) -0.006(3)
C77 0.026(5) 0.023(3) 0.038(4) 0.004(3) -0.012(3) -0.007(3)
C78 0.041(6) 0.020(3) 0.038(4) 0.002(3) -0.015(3) -0.009(3)
C79 0.043(5) 0.018(3) 0.030(4) 0.009(3) -0.014(3) -0.013(3)
C80 0.030(5) 0.022(3) 0.033(4) 0.014(3) -0.018(3) -0.014(3)
C81 0.025(5) 0.022(3) 0.033(4) 0.003(3) -0.010(3) -0.008(3)
C82 0.038(6) 0.031(4) 0.039(4) -0.004(3) -0.015(3) -0.011(3)
C83 0.027(5) 0.032(4) 0.024(3) 0.009(3) -0.011(3) -0.015(3)
C84 0.021(5) 0.032(4) 0.030(3) 0.001(3) -0.003(3) -0.006(3)
C85 0.038(6) 0.026(3) 0.035(4) 0.004(3) -0.012(3) -0.019(3)
C86 0.021(5) 0.048(4) 0.035(4) 0.004(3) -0.004(3) -0.019(3)
C87 0.044(6) 0.040(4) 0.024(3) -0.001(3) -0.009(3) -0.019(4)
C88 0.041(6) 0.032(4) 0.029(4) 0.001(3) -0.001(3) -0.008(3)
C89 0.041(6) 0.029(4) 0.036(4) 0.007(3) -0.018(3) -0.020(3)
C90 0.047(6) 0.044(4) 0.016(3) 0.008(3) -0.012(3) -0.017(4)
C91 0.047(6) 0.038(4) 0.029(4) 0.012(3) -0.018(3) -0.016(4)
C92 0.048(6) 0.030(4) 0.047(4) 0.000(3) -0.018(4) -0.019(4)
C93 0.047(6) 0.036(4) 0.030(4) 0.018(3) -0.016(3) -0.026(4)
C94 0.040(6) 0.026(4) 0.043(4) 0.013(3) -0.019(4) -0.014(3)

loop_
_atom_type_symbol
_atom_type_description
_atom_type_scat_dispersion_real
_atom_type_scat_dispersion_imag
_atom_type_scat_source
C C 0.0033 0.0016 'International Tables Vol C Tables 4.2.6.8 and 6.1.1.4'
N N 0.0061 0.0033 'International Tables Vol C Tables 4.2.6.8 and 6.1.1.4'
F F 0.0171 0.0103 'International Tables Vol C Tables 4.2.6.8 and 6.1.1.4'
Sc Sc 0.2519 0.3716 'International Tables Vol C Tables 4.2.6.8 and 6.1.1.4'
H H 0.0000 0.0000 'International Tables Vol C Tables 4.2.6.8 and 6.1.1.4'

loop_
_geom_angle_atom_site_label_1
_geom_angle_atom_site_label_2
_geom_angle_atom_site_label_3
_geom_angle
_geom_angle_site_symmetry_1
_geom_angle_site_symmetry_3
N Sc1 C31 162.0(2) . .
N Sc1 C30 150.8(3) . .
C31 Sc1 C30 36.9(3) . .
N Sc1 C32 144.0(3) . .
C31 Sc1 C32 36.7(3) . .
C30 Sc1 C32 65.2(3) . .
N Sc1 C51 135.1(2) . .
C31 Sc1 C51 61.5(2) . .
C30 Sc1 C51 34.4(2) . .
C32 Sc1 C51 70.6(2) . .
N Sc1 C13 127.3(2) . .
C31 Sc1 C13 34.8(2) . .
C30 Sc1 C13 61.8(2) . .
C32 Sc1 C13 56.8(2) . .
C51 Sc1 C13 93.7(2) . .
N Sc1 C53 127.9(3) . .
C31 Sc1 C53 63.2(2) . .
C30 Sc1 C53 74.7(3) . .
C32 Sc1 C53 33.5(2) . .
C51 Sc1 C53 59.1(2) . .
C13 Sc1 C53 90.0(2) . .
N Sc1 C52 126.3(2) . .
C31 Sc1 C52 71.0(2) . .
C30 Sc1 C52 61.3(3) . .
C32 Sc1 C52 57.7(2) . .
C51 Sc1 C52 32.7(2) . .
C13 Sc1 C52 105.3(2) . .
C53 Sc1 C52 31.5(2) . .
N Sc1 C33 116.5(2) . .
C31 Sc1 C33 55.3(2) . .
C30 Sc1 C33 91.2(3) . .
C32 Sc1 C33 31.8(2) . .
C51 Sc1 C33 102.3(2) . .
C13 Sc1 C33 52.4(2) . .
C53 Sc1 C33 55.0(2) . .
C52 Sc1 C33 85.4(2) . .
N Sc1 C29 122.1(2) . .
C31 Sc1 C29 57.7(2) . .
C30 Sc1 C29 31.2(2) . .
C32 Sc1 C29 92.7(3) . .
C51 Sc1 C29 55.6(2) . .
C13 Sc1 C29 64.0(2) . .
C53 Sc1 C29 105.8(2) . .
C52 Sc1 C29 87.7(2) . .
C33 Sc1 C29 111.0(2) . .
N Sc1 C14 110.5(2) . .
C31 Sc1 C14 53.6(2) . .
C30 Sc1 C14 88.5(2) . .
C32 Sc1 C14 52.5(2) . .
C51 Sc1 C14 114.4(2) . .
C13 Sc1 C14 30.4(2) . .
C53 Sc1 C14 83.0(2) . .
C52 Sc1 C14 110.1(2) . .
C33 Sc1 C14 30.1(2) . .
C29 Sc1 C14 94.4(2) . .
N Sc1 Sc3 30.03(17) . .
C31 Sc1 Sc3 142.24(19) . .
C30 Sc1 Sc3 179.1(2) . .
C32 Sc1 Sc3 113.9(2) . .
C51 Sc1 Sc3 145.81(19) . .
C13 Sc1 Sc3 117.62(17) . .
C53 Sc1 Sc3 104.70(18) . .
C52 Sc1 Sc3 118.6(2) . .
C33 Sc1 Sc3 87.92(17) . .
C29 Sc1 Sc3 149.45(15) . .
C14 Sc1 Sc3 90.82(16) . .
N Sc2 C44 157.2(3) . .
N Sc2 C45 156.2(3) . .
C44 Sc2 C45 37.7(3) . .
N Sc2 C43 137.2(3) . .
C44 Sc2 C43 36.7(2) . .
C45 Sc2 C43 66.4(3) . .
N Sc2 C24 139.5(2) . .
C44 Sc2 C24 63.3(3) . .
C45 Sc2 C24 36.0(2) . .
C43 Sc2 C24 72.2(3) . .
N Sc2 C64 123.4(2) . .
C44 Sc2 C64 34.6(2) . .
C45 Sc2 C64 62.3(3) . .
C43 Sc2 C64 56.0(2) . .
C24 Sc2 C64 95.4(2) . .
N Sc2 C23 127.3(2) . .
C44 Sc2 C23 71.7(2) . .
C45 Sc2 C23 62.9(2) . .
C43 Sc2 C23 58.1(2) . .
C24 Sc2 C23 33.4(2) . .
C64 Sc2 C23 105.6(2) . .
N Sc2 C22 124.7(2) . .
C44 Sc2 C22 63.1(2) . .
C45 Sc2 C22 76.1(2) . .
C43 Sc2 C22 33.4(2) . .
C24 Sc2 C22 60.3(2) . .
C64 Sc2 C22 89.1(2) . .
C23 Sc2 C22 31.9(2) . .
N Sc2 C46 125.1(2) . .
C44 Sc2 C46 59.4(3) . .
C45 Sc2 C46 32.4(2) . .
C43 Sc2 C46 94.8(2) . .
C24 Sc2 C46 57.9(2) . .
C64 Sc2 C46 65.2(2) . .
C23 Sc2 C46 90.6(2) . .
C22 Sc2 C46 108.5(2) . .
N Sc2 C42 110.5(2) . .
C44 Sc2 C42 54.1(3) . .
C45 Sc2 C42 91.0(3) . .
C43 Sc2 C42 30.4(2) . .
C24 Sc2 C42 102.6(2) . .
C64 Sc2 C42 51.2(2) . .
C23 Sc2 C42 84.5(2) . .
C22 Sc2 C42 53.8(2) . .
C46 Sc2 C42 111.3(2) . .
N Sc2 C25 110.2(2) . .
C44 Sc2 C25 91.6(2) . .
C45 Sc2 C25 57.0(2) . .
C43 Sc2 C25 101.9(2) . .
C24 Sc2 C25 30.6(2) . .
C64 Sc2 C25 119.1(2) . .
C23 Sc2 C25 50.4(2) . .
C22 Sc2 C25 82.2(2) . .
C46 Sc2 C25 61.3(2) . .
C42 Sc2 C25 132.0(2) . .
N Sc2 C63 105.2(2) . .
C44 Sc2 C63 52.7(3) . .
C45 Sc2 C63 88.4(3) . .
C43 Sc2 C63 50.9(2) . .
C24 Sc2 C63 115.1(2) . .
C64 Sc2 C63 29.8(2) . .
C23 Sc2 C63 109.0(2) . .
C22 Sc2 C63 81.1(2) . .
C46 Sc2 C63 94.9(2) . .
C42 Sc2 C63 29.12(19) . .
C25 Sc2 C63 144.4(2) . .
N Sc3 C59 160.9(2) . .
N Sc3 C58 152.0(2) . .
C59 Sc3 C58 38.0(2) . .
N Sc3 C38 141.6(2) . .
C59 Sc3 C38 37.3(2) . .
C58 Sc3 C38 66.4(2) . .
N Sc3 C57 132.8(2) . .
C59 Sc3 C57 65.3(2) . .
C58 Sc3 C57 35.3(3) . .
C38 Sc3 C57 75.2(2) . .
N Sc3 C60 127.7(2) . .
C59 Sc3 C60 34.2(3) . .
C58 Sc3 C60 58.0(2) . .
C38 Sc3 C60 61.4(2) . .
C57 Sc3 C60 92.6(3) . .
N Sc3 C37 129.1(2) . .
C59 Sc3 C37 61.9(2) . .
C58 Sc3 C37 72.0(2) . .
C38 Sc3 C37 33.5(2) . .
C57 Sc3 C37 59.6(2) . .
C60 Sc3 C37 92.8(2) . .
N Sc3 C36 125.2(2) . .
C59 Sc3 C36 73.0(3) . .
C58 Sc3 C36 60.5(3) . .
C38 Sc3 C36 60.9(2) . .
C57 Sc3 C36 32.7(2) . .
C60 Sc3 C36 107.0(3) . .
C37 Sc3 C36 32.5(2) . .
N Sc3 C75 122.4(2) . .
C59 Sc3 C75 57.5(2) . .
C58 Sc3 C75 33.5(2) . .
C38 Sc3 C75 93.8(2) . .
C57 Sc3 C75 58.5(2) . .
C60 Sc3 C75 54.3(2) . .
C37 Sc3 C75 105.5(2) . .
C36 Sc3 C75 90.0(2) . .
N Sc3 C61 113.7(2) . .
C59 Sc3 C61 54.8(2) . .
C58 Sc3 C61 54.6(3) . .
C38 Sc3 C61 89.8(2) . .
C57 Sc3 C61 87.2(2) . .
C60 Sc3 C61 31.5(2) . .
C37 Sc3 C61 116.2(2) . .
C36 Sc3 C61 115.0(2) . .
C75 Sc3 C61 31.4(2) . .
N Sc3 C39 113.7(2) . .
C59 Sc3 C39 57.1(2) . .
C58 Sc3 C39 93.4(2) . .
C38 Sc3 C39 30.9(2) . .
C57 Sc3 C39 106.0(2) . .
C60 Sc3 C39 62.7(2) . .
C37 Sc3 C39 54.4(2) . .
C36 Sc3 C39 86.5(2) . .
C75 Sc3 C39 112.4(2) . .
C61 Sc3 C39 94.0(2) . .
N Sc3 Sc2 37.86(16) . .
C59 Sc3 Sc2 123.00(19) . .
C58 Sc3 Sc2 141.93(19) . .
C38 Sc3 Sc2 120.66(17) . .
C57 Sc3 Sc2 163.18(15) . .
C60 Sc3 Sc2 91.02(18) . .
C37 Sc3 Sc2 136.59(16) . .
C36 Sc3 Sc2 157.58(18) . .
C75 Sc3 Sc2 111.67(18) . .
C61 Sc3 Sc2 87.35(18) . .
C39 Sc3 Sc2 90.26(16) . .
Sc3 N Sc1 119.4(3) . .
Sc3 N Sc2 105.4(3) . .
Sc1 N Sc2 135.2(3) . .
F14A F13 F15A 118.5(16) . .
F14A F13 C85 64.1(10) . .
F15A F13 C85 58.0(11) . .
F15 F13A C85 67.1(12) . .
F15 F13A F14 117.1(17) . .
C85 F13A F14 55.3(9) . .
F15A F14 C85 62.5(11) . .
F15A F14 F13A 111.7(14) . .
C85 F14 F13A 55.4(8) . .
F13 F14A C85 65.8(10) . .
F13 F14A F15 116.0(14) . .
C85 F14A F15 57.4(8) . .
F13A F15 C85 69.9(12) . .
F13A F15 F14A 126.6(16) . .
C85 F15 F14A 59.4(8) . .
F14 F15A F13 129.3(17) . .
F14 F15A C85 68.3(13) . .
F13 F15A C85 64.8(11) . .
C2 C1 C5 99.6(6) . .
C2 C1 C9 111.0(5) . .
C5 C1 C9 108.5(5) . .
C2 C1 C81 114.1(5) . .
C5 C1 C81 113.5(5) . .
C9 C1 C81 109.7(6) . .
C12 C2 C3 122.5(6) . .
C12 C2 C1 122.8(6) . .
C3 C2 C1 110.7(6) . .
C4 C3 C2 101.3(5) . .
C4 C3 C15 107.7(6) . .
C2 C3 C15 114.8(5) . .
C4 C3 C82 114.0(5) . .
C2 C3 C82 112.1(6) . .
C15 C3 C82 107.0(6) . .
C18 C4 C5 122.2(6) . .
C18 C4 C3 123.4(6) . .
C5 C4 C3 110.2(6) . .
C6 C5 C4 119.7(7) . .
C6 C5 C1 124.9(6) . .
C4 C5 C1 111.7(6) . .
C20 C6 C5 118.3(6) . .
C20 C6 C7 118.5(6) . .
C5 C6 C7 120.2(6) . .
C8 C7 C6 108.9(5) . .
C8 C7 C23 101.6(5) . .
C6 C7 C23 112.6(6) . .
C8 C7 C83 112.9(6) . .
C6 C7 C83 111.2(5) . .
C23 C7 C83 109.3(5) . .
C9 C8 C25 121.7(6) . .
C9 C8 C7 125.6(6) . .
C25 C8 C7 108.8(6) . .
C8 C9 C10 117.1(6) . .
C8 C9 C1 120.5(6) . .
C10 C9 C1 120.1(6) . .
C27 C10 C9 120.9(6) . .
C27 C10 C11 111.5(5) . .
C9 C10 C11 122.6(6) . .
C12 C11 C10 110.5(6) . .
C12 C11 C29 111.3(6) . .
C10 C11 C29 99.8(5) . .
C12 C11 C84 108.6(6) . .
C10 C11 C84 113.7(6) . .
C29 C11 C84 112.7(6) . .
C2 C12 C13 120.2(7) . .
C2 C12 C11 122.0(6) . .
C13 C12 C11 116.0(6) . .
C14 C13 C31 109.1(6) . .
C14 C13 C12 119.4(6) . .
C31 C13 C12 125.6(7) . .
C14 C13 Sc1 86.1(4) . .
C31 C13 Sc1 63.8(4) . .
C12 C13 Sc1 95.4(4) . .
C13 C14 C33 108.2(6) . .
C13 C14 C15 123.7(6) . .
C33 C14 C15 122.4(7) . .
C13 C14 Sc1 63.5(4) . .
C33 C14 Sc1 71.3(4) . .
C15 C14 Sc1 109.5(4) . .
C16 C15 C14 119.8(6) . .
C16 C15 C3 123.1(6) . .
C14 C15 C3 115.8(7) . .
C15 C16 C17 123.5(6) . .
C15 C16 C35 122.5(6) . .
C17 C16 C35 109.5(6) . .
C18 C17 C16 108.4(6) . .
C18 C17 C37 111.3(5) . .
C16 C17 C37 100.5(5) . .
C18 C17 C85 109.7(5) . .
C16 C17 C85 116.3(5) . .
C37 C17 C85 110.4(7) . .
C4 C18 C19 117.4(6) . .
C4 C18 C17 122.2(6) . .
C19 C18 C17 117.7(6) . .
C18 C19 C20 121.6(6) . .
C18 C19 C39 124.7(6) . .
C20 C19 C39 108.0(6) . .
C6 C20 C19 120.7(6) . .
C6 C20 C21 124.4(6) . .
C19 C20 C21 108.1(6) . .
C40 C21 C20 107.5(6) . .
C40 C21 C22 122.6(6) . .
C20 C21 C22 118.2(7) . .
C23 C22 C43 115.7(6) . .
C23 C22 C21 119.0(6) . .
C43 C22 C21 117.9(7) . .
C23 C22 Sc2 73.6(3) . .
C43 C22 Sc2 66.2(3) . .
C21 C22 Sc2 103.7(4) . .
C22 C23 C24 123.5(6) . .
C22 C23 C7 123.1(6) . .
C24 C23 C7 109.0(6) . .
C22 C23 Sc2 74.5(3) . .
C24 C23 Sc2 67.7(4) . .
C7 C23 Sc2 110.7(4) . .
C23 C24 C25 106.7(6) . .
C23 C24 C45 122.2(7) . .
C25 C24 C45 118.4(6) . .
C23 C24 Sc2 78.9(4) . .
C25 C24 Sc2 91.5(4) . .
C45 C24 Sc2 66.3(4) . .
C26 C25 C8 120.9(6) . .
C26 C25 C24 124.3(6) . .
C8 C25 C24 110.3(6) . .
C26 C25 Sc2 93.3(4) . .
C8 C25 Sc2 97.8(4) . .
C24 C25 Sc2 57.9(4) . .
C27 C26 C25 117.7(6) . .
C27 C26 C47 121.6(5) . .
C25 C26 C47 118.5(6) . .
C26 C27 C10 121.5(6) . .
C26 C27 C28 123.2(6) . .
C10 C27 C28 111.6(6) . .
C49 C28 C27 108.5(6) . .
C49 C28 C29 109.6(6) . .
C27 C28 C29 98.4(5) . .
C49 C28 C86 108.2(6) . .
C27 C28 C86 116.1(6) . .
C29 C28 C86 115.6(6) . .
C30 C29 C11 126.2(6) . .
C30 C29 C28 123.4(6) . .
C11 C29 C28 109.9(6) . .
C30 C29 Sc1 58.6(4) . .
C11 C29 Sc1 99.6(4) . .
C28 C29 Sc1 108.9(5) . .
C29 C30 C51 118.2(7) . .
C29 C30 C31 116.9(6) . .
C51 C30 C31 115.5(7) . .
C29 C30 Sc1 90.2(4) . .
C51 C30 Sc1 79.1(4) . .
C31 C30 Sc1 69.7(4) . .
C13 C31 C30 117.9(6) . .
C13 C31 C32 106.0(6) . .
C30 C31 C32 120.0(6) . .
C13 C31 Sc1 81.4(4) . .
C30 C31 Sc1 73.4(4) . .
C32 C31 Sc1 75.1(4) . .
C33 C32 C53 116.9(7) . .
C33 C32 C31 108.2(6) . .
C53 C32 C31 122.7(7) . .
C33 C32 Sc1 87.2(4) . .
C53 C32 Sc1 80.2(4) . .
C31 C32 Sc1 68.2(4) . .
C32 C33 C14 108.4(7) . .
C32 C33 C34 124.1(6) . .
C14 C33 C34 120.9(6) . .
C32 C33 Sc1 61.1(4) . .
C14 C33 Sc1 78.5(4) . .
C34 C33 Sc1 103.0(4) . .
C55 C34 C33 120.1(6) . .
C55 C34 C35 121.8(7) . .
C33 C34 C35 116.7(6) . .
C36 C35 C34 108.9(5) . .
C36 C35 C87 113.1(7) . .
C34 C35 C87 108.8(5) . .
C36 C35 C16 100.6(5) . .
C34 C35 C16 114.4(6) . .
C87 C35 C16 110.9(5) . .
C57 C36 C37 122.4(7) . .
C57 C36 C35 123.8(6) . .
C37 C36 C35 111.7(6) . .
C57 C36 Sc3 70.0(4) . .
C37 C36 Sc3 73.6(4) . .
C35 C36 Sc3 116.0(5) . .
C38 C37 C36 122.2(6) . .
C38 C37 C17 122.3(6) . .
C36 C37 C17 111.0(6) . .
C38 C37 Sc3 66.3(4) . .
C36 C37 Sc3 73.9(4) . .
C17 C37 Sc3 113.2(5) . .
C37 C38 C39 117.9(6) . .
C37 C38 C59 117.3(5) . .
C39 C38 C59 115.0(6) . .
C37 C38 Sc3 80.2(4) . .
C39 C38 Sc3 91.1(4) . .
C59 C38 Sc3 67.4(4) . .
C38 C39 C40 126.3(6) . .
C38 C39 C19 119.9(6) . .
C40 C39 C19 107.1(6) . .
C38 C39 Sc3 58.0(3) . .
C40 C39 Sc3 92.3(4) . .
C19 C39 Sc3 98.6(4) . .
C21 C40 C39 109.3(6) . .
C21 C40 C41 123.4(6) . .
C39 C40 C41 122.5(6) . .
C40 C41 C42 106.4(6) . .
C40 C41 C88 111.7(5) . .
C42 C41 C88 113.8(6) . .
C40 C41 C60 105.9(6) . .
C42 C41 C60 109.2(5) . .
C88 C41 C60 109.5(6) . .
C43 C42 C63 107.2(7) . .
C43 C42 C41 127.1(6) . .
C63 C42 C41 123.2(7) . .
C43 C42 Sc2 58.0(4) . .
C63 C42 Sc2 77.3(4) . .
C41 C42 Sc2 116.0(4) . .
C42 C43 C22 117.7(6) . .
C42 C43 C44 109.5(6) . .
C22 C43 C44 122.5(7) . .
C42 C43 Sc2 91.6(4) . .
C22 C43 Sc2 80.4(4) . .
C44 C43 Sc2 67.0(4) . .
C64 C44 C45 117.6(6) . .
C64 C44 C43 104.9(7) . .
C45 C44 C43 120.9(6) . .
C64 C44 Sc2 82.4(4) . .
C45 C44 Sc2 71.2(4) . .
C43 C44 Sc2 76.3(4) . .
C46 C45 C24 117.6(7) . .
C46 C45 C44 116.7(6) . .
C24 C45 C44 114.8(6) . .
C46 C45 Sc2 87.8(4) . .
C24 C45 Sc2 77.6(4) . .
C44 C45 Sc2 71.1(4) . .
C45 C46 C47 124.3(6) . .
C45 C46 C66 126.3(7) . .
C47 C46 C66 109.2(6) . .
C45 C46 Sc2 59.8(4) . .
C47 C46 Sc2 107.5(4) . .
C66 C46 Sc2 101.5(5) . .
C46 C47 C26 110.5(5) . .
C46 C47 C48 99.8(6) . .
C26 C47 C48 108.7(5) . .
C46 C47 C89 114.3(6) . .
C26 C47 C89 109.6(6) . .
C48 C47 C89 113.5(5) . .
C49 C48 C67 121.0(7) . .
C49 C48 C47 123.2(6) . .
C67 C48 C47 111.5(6) . .
C48 C49 C50 117.5(7) . .
C48 C49 C28 121.5(6) . .
C50 C49 C28 119.6(6) . .
C69 C50 C49 121.4(7) . .
C69 C50 C51 111.4(7) . .
C49 C50 C51 122.2(6) . .
C30 C51 C52 122.8(7) . .
C30 C51 C50 119.8(6) . .
C52 C51 C50 105.2(6) . .
C30 C51 Sc1 66.4(4) . .
C52 C51 Sc1 77.9(4) . .
C50 C51 Sc1 93.6(4) . .
C53 C52 C51 122.2(7) . .
C53 C52 C70 122.8(7) . .
C51 C52 C70 111.2(6) . .
C53 C52 Sc1 72.1(3) . .
C51 C52 Sc1 69.3(3) . .
C70 C52 Sc1 112.8(4) . .
C52 C53 C32 116.5(7) . .
C52 C53 C54 121.0(7) . .
C32 C53 C54 120.7(6) . .
C52 C53 Sc1 76.4(4) . .
C32 C53 Sc1 66.3(3) . .
C54 C53 Sc1 114.6(4) . .
C72 C54 C53 109.0(6) . .
C72 C54 C55 99.8(5) . .
C53 C54 C55 111.7(5) . .
C72 C54 C90 115.1(6) . .
C53 C54 C90 109.7(6) . .
C55 C54 C90 111.4(6) . .
C34 C55 C56 123.2(6) . .
C34 C55 C54 121.5(7) . .
C56 C55 C54 110.3(6) . .
C55 C56 C73 99.1(6) . .
C55 C56 C57 112.2(6) . .
C73 C56 C57 111.0(6) . .
C55 C56 C91 117.0(6) . .
C73 C56 C91 109.0(6) . .
C57 C56 C91 108.3(6) . .
C36 C57 C58 117.9(6) . .
C36 C57 C56 119.9(6) . .
C58 C57 C56 119.6(6) . .
C36 C57 Sc3 77.3(4) . .
C58 C57 Sc3 66.4(4) . .
C56 C57 Sc3 111.1(5) . .
C75 C58 C57 117.7(6) . .
C75 C58 C59 107.3(6) . .
C57 C58 C59 120.9(6) . .
C75 C58 Sc3 84.7(4) . .
C57 C58 Sc3 78.3(4) . .
C59 C58 Sc3 69.6(4) . .
C60 C59 C58 107.2(5) . .
C60 C59 C38 118.3(6) . .
C58 C59 C38 118.9(6) . .
C60 C59 Sc3 82.6(5) . .
C58 C59 Sc3 72.5(4) . .
C38 C59 Sc3 75.3(4) . .
C59 C60 C61 108.7(6) . .
C59 C60 C41 127.4(6) . .
C61 C60 C41 121.3(6) . .
C59 C60 Sc3 63.2(4) . .
C61 C60 Sc3 81.5(4) . .
C41 C60 Sc3 107.3(5) . .
C60 C61 C75 109.2(6) . .
C60 C61 C62 123.9(6) . .
C75 C61 C62 121.5(6) . .
C60 C61 Sc3 67.0(4) . .
C75 C61 Sc3 70.5(4) . .
C62 C61 Sc3 107.5(5) . .
C77 C62 C63 115.6(7) . .
C77 C62 C61 118.6(6) . .
C63 C62 C61 116.3(6) . .
C62 C63 C64 123.1(6) . .
C62 C63 C42 122.7(7) . .
C64 C63 C42 108.6(7) . .
C62 C63 Sc2 109.7(5) . .
C64 C63 Sc2 61.5(4) . .
C42 C63 Sc2 73.6(4) . .
C63 C64 C44 109.5(6) . .
C63 C64 C65 119.3(6) . .
C44 C64 C65 124.6(7) . .
C63 C64 Sc2 88.7(4) . .
C44 C64 Sc2 63.1(4) . .
C65 C64 Sc2 92.5(4) . .
C78 C65 C64 117.7(7) . .
C78 C65 C66 121.8(7) . .
C64 C65 C66 118.7(6) . .
C65 C66 C67 108.6(6) . .
C65 C66 C46 108.4(6) . .
C67 C66 C46 99.1(6) . .
C65 C66 C92 111.3(7) . .
C67 C66 C92 114.4(6) . .
C46 C66 C92 114.2(6) . .
C48 C67 C68 121.6(7) . .
C48 C67 C66 110.9(6) . .
C68 C67 C66 123.3(8) . .
C69 C68 C67 117.0(7) . .
C69 C68 C79 118.8(6) . .
C67 C68 C79 120.6(7) . .
C68 C69 C50 121.2(6) . .
C68 C69 C70 125.9(7) . .
C50 C69 C70 109.4(6) . .
C71 C70 C52 112.1(6) . .
C71 C70 C69 109.0(6) . .
C52 C70 C69 99.2(6) . .
C71 C70 C93 115.4(6) . .
C52 C70 C93 107.4(6) . .
C69 C70 C93 112.5(6) . .
C80 C71 C72 118.0(7) . .
C80 C71 C70 120.4(6) . .
C72 C71 C70 118.7(7) . .
C73 C72 C71 119.9(7) . .
C73 C72 C54 111.7(6) . .
C71 C72 C54 124.7(7) . .
C74 C73 C72 122.3(7) . .
C74 C73 C56 122.0(6) . .
C72 C73 C56 112.1(7) . .
C73 C74 C76 117.1(7) . .
C73 C74 C75 119.4(6) . .
C76 C74 C75 118.5(7) . .
C61 C75 C58 107.5(6) . .
C61 C75 C74 119.1(7) . .
C58 C75 C74 122.8(7) . .
C61 C75 Sc3 78.1(4) . .
C58 C75 Sc3 61.8(4) . .
C74 C75 Sc3 96.2(5) . .
C80 C76 C74 121.4(7) . .
C80 C76 C77 109.8(7) . .
C74 C76 C77 121.5(6) . .
C62 C77 C78 122.5(7) . .
C62 C77 C76 120.2(7) . .
C78 C77 C76 108.3(7) . .
C65 C78 C77 121.5(7) . .
C65 C78 C79 124.3(8) . .
C77 C78 C79 109.1(6) . .
C68 C79 C78 109.7(6) . .
C68 C79 C80 110.5(6) . .
C78 C79 C80 101.1(6) . .
C68 C79 C94 112.9(6) . .
C78 C79 C94 107.9(6) . .
C80 C79 C94 114.0(6) . .
C71 C80 C76 120.9(6) . .
C71 C80 C79 125.2(7) . .
C76 C80 C79 108.9(6) . .
F2 C81 F3 108.1(6) . .
F2 C81 F1 107.4(5) . .
F3 C81 F1 106.7(5) . .
F2 C81 C1 112.0(5) . .
F3 C81 C1 111.6(5) . .
F1 C81 C1 110.9(6) . .
F6 C82 F5 107.9(7) . .
F6 C82 F4 106.3(6) . .
F5 C82 F4 108.1(7) . .
F6 C82 C3 112.6(7) . .
F5 C82 C3 110.5(6) . .
F4 C82 C3 111.2(6) . .
F9 C83 F8 108.3(6) . .
F9 C83 F7 108.6(5) . .
F8 C83 F7 106.8(6) . .
F9 C83 C7 112.1(6) . .
F8 C83 C7 110.6(5) . .
F7 C83 C7 110.3(6) . .
F12 C84 F10 107.0(6) . .
F12 C84 F11 107.3(6) . .
F10 C84 F11 106.9(6) . .
F12 C84 C11 114.1(6) . .
F10 C84 C11 111.4(5) . .
F11 C84 C11 109.8(6) . .
F15A C85 F15 132.5(10) . .
F15A C85 F14 49.2(11) . .
F15 C85 F14 108.1(9) . .
F15A C85 F13A 112.4(15) . .
F15 C85 F13A 43.0(9) . .
F14 C85 F13A 69.3(12) . .
F15A C85 F14A 104.7(16) . .
F15 C85 F14A 63.2(10) . .
F14 C85 F14A 138.9(9) . .
F13A C85 F14A 104.5(13) . .
F15A C85 F13 57.3(13) . .
F15 C85 F13 107.3(9) . .
F14 C85 F13 104.3(8) . .
F13A C85 F13 134.7(9) . .
F14A C85 F13 50.1(9) . .
F15A C85 C17 115.0(9) . .
F15 C85 C17 112.4(7) . .
F14 C85 C17 113.2(6) . .
F13A C85 C17 112.4(10) . .
F14A C85 C17 106.7(8) . .
F13 C85 C17 111.1(6) . .
F18 C86 F17 107.9(6) . .
F18 C86 F16 106.5(6) . .
F17 C86 F16 107.9(7) . .
F18 C86 C28 111.3(7) . .
F17 C86 C28 110.6(6) . .
F16 C86 C28 112.5(5) . .
F21 C87 F20 107.9(7) . .
F21 C87 F19 107.4(6) . .
F20 C87 F19 106.1(7) . .
F21 C87 C35 110.8(7) . .
F20 C87 C35 111.8(6) . .
F19 C87 C35 112.5(6) . .
F24 C88 F23 109.0(7) . .
F24 C88 F22 107.4(6) . .
F23 C88 F22 107.3(6) . .
F24 C88 C41 111.1(6) . .
F23 C88 C41 111.0(6) . .
F22 C88 C41 110.8(7) . .
F27 C89 F26 106.5(6) . .
F27 C89 F25 107.6(6) . .
F26 C89 F25 107.9(6) . .
F27 C89 C47 111.9(6) . .
F26 C89 C47 112.7(6) . .
F25 C89 C47 110.0(6) . .
F30 C90 F29 106.9(7) . .
F30 C90 F28 107.8(6) . .
F29 C90 F28 107.4(7) . .
F30 C90 C54 111.2(6) . .
F29 C90 C54 111.4(6) . .
F28 C90 C54 111.9(6) . .
F33 C91 F32 108.9(7) . .
F33 C91 F31 108.9(6) . .
F32 C91 F31 107.1(6) . .
F33 C91 C56 112.2(6) . .
F32 C91 C56 109.3(6) . .
F31 C91 C56 110.3(7) . .
F36 C92 F34 107.0(6) . .
F36 C92 F35 107.8(7) . .
F34 C92 F35 107.4(7) . .
F36 C92 C66 111.5(7) . .
F34 C92 C66 112.1(7) . .
F35 C92 C66 110.8(6) . .
F39 C93 F38 107.7(6) . .
F39 C93 F37 108.4(7) . .
F38 C93 F37 107.5(7) . .
F39 C93 C70 113.2(7) . .
F38 C93 C70 111.1(6) . .
F37 C93 C70 108.8(6) . .
F42 C94 F41 108.7(7) . .
F42 C94 F40 107.2(6) . .
F41 C94 F40 108.4(6) . .
F42 C94 C79 110.5(6) . .
F41 C94 C79 110.0(6) . .
F40 C94 C79 111.9(6) . .
C99 C95 C96 118(3) 2_755 .
C97 C96 C95 130(3) . .
C96 C97 C97 111(3) . 2_755
C96 C97 C98 127(2) . .
C97 C97 C98 122(3) 2_755 .
C99 C98 C97 115(2) . .
C98 C99 C95 124(3) . 2_755
C98 C99 C100 104(3) . .
C95 C99 C100 132(4) 2_755 .
C98 C99 C101 142(3) . .
C95 C99 C101 94(3) 2_755 .
C100 C99 C101 39(3) . .
C101 C100 C102 82(6) . .
C101 C100 C99 78(5) . .
C102 C100 C99 84(5) . .
C100 C101 C102 57(4) . .
C100 C101 C99 63(4) . .
C102 C101 C99 72(3) . .
C100 C101 C103 135(6) . .
C102 C101 C103 81(4) . .
C99 C101 C103 90(3) . .
C100 C102 C101 41(4) . .

loop_
_geom_bond_atom_site_label_1
_geom_bond_atom_site_label_2
_geom_bond_distance
_geom_bond_site_symmetry_2
Sc1 N 2.023(6) .
Sc1 C31 2.262(7) .
Sc1 C30 2.310(7) .
Sc1 C32 2.353(6) .
Sc1 C51 2.475(6) .
Sc1 C13 2.492(7) .
Sc1 C53 2.533(6) .
Sc1 C52 2.587(6) .
Sc1 C33 2.686(7) .
Sc1 C29 2.706(8) .
Sc1 C14 2.779(7) .
Sc1 Sc3 3.465(2) .
Sc2 N 2.042(6) .
Sc2 C44 2.260(7) .
Sc2 C45 2.260(7) .
Sc2 C43 2.384(7) .
Sc2 C24 2.410(7) .
Sc2 C64 2.512(7) .
Sc2 C23 2.556(6) .
Sc2 C22 2.569(6) .
Sc2 C46 2.613(7) .
Sc2 C42 2.809(8) .
Sc2 C25 2.844(7) .
Sc2 C63 2.858(8) .
Sc3 N 1.991(6) .
Sc3 C59 2.246(8) .
Sc3 C58 2.285(8) .
Sc3 C38 2.353(7) .
Sc3 C57 2.442(7) .
Sc3 C60 2.494(7) .
Sc3 C37 2.533(7) .
Sc3 C36 2.537(7) .
Sc3 C75 2.581(7) .
Sc3 C61 2.679(7) .
Sc3 C39 2.774(6) .
F1 C81 1.343(8) .
F2 C81 1.326(9) .
F3 C81 1.327(8) .
F4 C82 1.331(9) .
F5 C82 1.320(9) .
F6 C82 1.311(10) .
F7 C83 1.338(8) .
F8 C83 1.331(8) .
F9 C83 1.309(9) .
F10 C84 1.334(8) .
F11 C84 1.337(8) .
F12 C84 1.327(9) .
F13 F14A 1.140(19) .
F13 F15A 1.26(2) .
F13 C85 1.355(12) .
F13A F15 0.968(18) .
F13A C85 1.332(18) .
F13A F14 1.51(2) .
F14 F15A 1.08(2) .
F14 C85 1.330(11) .
F14A C85 1.336(16) .
F14A F15 1.38(2) .
F15 C85 1.308(10) .
F15A C85 1.270(19) .
F16 C86 1.349(9) .
F17 C86 1.332(9) .
F18 C86 1.325(9) .
F19 C87 1.321(8) .
F20 C87 1.317(10) .
F21 C87 1.308(10) .
F22 C88 1.350(9) .
F23 C88 1.327(10) .
F24 C88 1.324(9) .
F25 C89 1.342(8) .
F26 C89 1.337(8) .
F27 C89 1.335(10) .
F28 C90 1.335(9) .
F29 C90 1.330(9) .
F30 C90 1.324(10) .
F31 C91 1.335(8) .
F32 C91 1.329(10) .
F33 C91 1.320(9) .
F34 C92 1.337(10) .
F35 C92 1.338(9) .
F36 C92 1.323(10) .
F37 C93 1.322(9) .
F38 C93 1.314(10) .
F39 C93 1.307(10) .
F40 C94 1.336(9) .
F41 C94 1.334(10) .
F42 C94 1.311(9) .
C1 C2 1.526(9) .
C1 C5 1.526(10) .
C1 C9 1.528(9) .
C1 C81 1.584(9) .
C2 C12 1.363(9) .
C2 C3 1.521(11) .
C3 C4 1.513(9) .
C3 C15 1.531(9) .
C3 C82 1.543(9) .
C4 C18 1.385(11) .
C4 C5 1.419(10) .
C5 C6 1.401(9) .
C6 C20 1.395(10) .
C6 C7 1.526(9) .
C7 C8 1.517(9) .
C7 C23 1.527(10) .
C7 C83 1.551(8) .
C8 C9 1.381(9) .
C8 C25 1.416(9) .
C9 C10 1.412(9) .
C10 C27 1.406(9) .
C10 C11 1.514(9) .
C11 C12 1.505(10) .
C11 C29 1.530(9) .
C11 C84 1.548(10) .
C12 C13 1.462(10) .
C13 C14 1.409(11) .
C13 C31 1.437(9) .
C14 C33 1.422(9) .
C14 C15 1.445(9) .
C15 C16 1.327(11) .
C16 C17 1.548(9) .
C16 C35 1.560(9) .
C17 C18 1.528(10) .
C17 C37 1.551(10) .
C17 C85 1.562(9) .
C18 C19 1.387(10) .
C19 C20 1.415(9) .
C19 C39 1.445(10) .
C20 C21 1.449(10) .
C21 C40 1.406(11) .
C21 C22 1.456(10) .
C22 C23 1.408(11) .
C22 C43 1.433(10) .
C23 C24 1.436(10) .
C24 C25 1.448(10) .
C24 C45 1.451(9) .
C25 C26 1.395(9) .
C26 C27 1.386(10) .
C26 C47 1.524(9) .
C27 C28 1.527(8) .
C28 C49 1.520(10) .
C28 C29 1.550(10) .
C28 C86 1.565(11) .
C29 C30 1.401(10) .
C30 C51 1.424(10) .
C30 C31 1.448(10) .
C31 C32 1.454(11) .
C32 C33 1.415(10) .
C32 C53 1.420(10) .
C33 C34 1.439(11) .
C34 C55 1.359(10) .
C34 C35 1.531(9) .
C35 C36 1.522(11) .
C35 C87 1.552(10) .
C36 C57 1.405(10) .
C36 C37 1.417(9) .
C37 C38 1.417(10) .
C38 C39 1.425(10) .
C38 C59 1.474(9) .
C39 C40 1.427(10) .
C40 C41 1.519(10) .
C41 C42 1.522(11) .
C41 C88 1.527(11) .
C41 C60 1.546(9) .
C42 C43 1.422(11) .
C42 C63 1.425(9) .
C43 C44 1.466(10) .
C44 C64 1.438(10) .
C44 C45 1.461(11) .
C45 C46 1.399(10) .
C46 C47 1.521(11) .
C46 C66 1.547(9) .
C47 C48 1.535(9) .
C47 C89 1.542(11) .
C48 C49 1.381(10) .
C48 C67 1.386(11) .
C49 C50 1.403(10) .
C50 C69 1.389(11) .
C50 C51 1.463(10) .
C51 C52 1.431(11) .
C52 C53 1.391(10) .
C52 C70 1.531(11) .
C53 C54 1.541(11) .
C54 C72 1.511(10) .
C54 C55 1.557(9) .
C54 C90 1.572(9) .
C55 C56 1.524(11) .
C56 C73 1.537(10) .
C56 C57 1.539(8) .
C56 C91 1.559(10) .
C57 C58 1.440(10) .
C58 C75 1.429(10) .
C58 C59 1.474(8) .
C59 C60 1.412(10) .
C60 C61 1.415(9) .
C61 C75 1.427(10) .
C61 C62 1.444(11) .
C62 C77 1.409(10) .
C62 C63 1.412(10) .
C63 C64 1.422(12) .
C64 C65 1.443(10) .
C65 C78 1.381(10) .
C65 C66 1.496(12) .
C66 C67 1.546(11) .
C66 C92 1.576(10) .
C67 C68 1.409(10) .
C68 C69 1.382(11) .
C68 C79 1.518(11) .
C69 C70 1.555(10) .
C70 C71 1.499(11) .
C70 C93 1.558(8) .
C71 C80 1.380(10) .
C71 C72 1.437(10) .
C72 C73 1.390(11) .
C73 C74 1.387(11) .
C74 C76 1.416(11) .
C74 C75 1.449(10) .
C76 C80 1.401(11) .
C76 C77 1.444(10) .
C77 C78 1.422(11) .
C78 C79 1.523(10) .
C79 C80 1.539(10) .
C79 C94 1.565(9) .
C95 C99 1.32(4) 2_755
C95 C96 1.38(4) .
C96 C97 1.20(3) .
C97 C97 1.43(4) 2_755
C97 C98 1.51(3) .
C98 C99 1.22(3) .
C99 C95 1.32(4) 2_755
C99 C100 1.74(7) .
C99 C101 1.91(6) .
C100 C101 1.22(7) .
C100 C102 1.54(9) .
C101 C102 1.83(9) .
C101 C103 1.99(7) .
C105 C105 1.91(11) 2_855
